data_7105859
loop_
_publ_author_name
'Costa, Roshinee'
'Ziegler, Christopher J.'

_publ_section_title
;
 Cyclohexylcyanine: a new aliphatic phthalocyanine analogue
;
_journal_name_full Chem.Commun.
_journal_page_first 982
_journal_page_last 984
_journal_paper_doi 10.1039/c0cc04029k
_journal_volume 47
_journal_year 2011
_chemical_formula_sum 'C30 H38 N6 O2'
_chemical_formula_weight 514.66
_chemical_name_systematic ?
_space_group_IT_number 14
_symmetry_cell_setting monoclinic
_symmetry_space_group_name_Hall '-P 2yn'
_symmetry_space_group_name_H-M 'P 1 21/n 1'
_atom_sites_solution_hydrogens geom
_atom_sites_solution_primary direct
_atom_sites_solution_secondary difmap
_audit_creation_method SHELXL-97
_cell_angle_alpha 90.00
_cell_angle_beta 90.575(4)
_cell_angle_gamma 90.00
_cell_formula_units_Z 4
_cell_length_a 14.575(3)
_cell_length_b 10.495(2)
_cell_length_c 17.554(4)
_cell_measurement_reflns_used 6427
_cell_measurement_temperature 100(2)
_cell_measurement_theta_max 28.20
_cell_measurement_theta_min 2.26
_cell_volume 2685.0(10)
_computing_cell_refinement 'Bruker SMART'
_computing_data_collection 'Bruker SMART'
_computing_data_reduction 'Bruker SAINT'
_computing_molecular_graphics 'Bruker SHELXTL'
_computing_publication_material 'Bruker SHELXTL'
_computing_structure_refinement 'SHELXL-97 (Sheldrick, 1997)'
_computing_structure_solution 'SHELXS-97 (Sheldrick, 1990)'
_diffrn_ambient_temperature 100(2)
_diffrn_measured_fraction_theta_full 0.997
_diffrn_measured_fraction_theta_max 0.997
_diffrn_measurement_device_type 'CCD area detector'
_diffrn_measurement_method 'phi and omega scans'
_diffrn_radiation_monochromator graphite
_diffrn_radiation_source 'fine-focus sealed tube'
_diffrn_radiation_type MoK\a
_diffrn_radiation_wavelength 0.71073
_diffrn_reflns_av_R_equivalents 0.0356
_diffrn_reflns_av_sigmaI/netI 0.0335
_diffrn_reflns_limit_h_max 18
_diffrn_reflns_limit_h_min -18
_diffrn_reflns_limit_k_max 13
_diffrn_reflns_limit_k_min -13
_diffrn_reflns_limit_l_max 22
_diffrn_reflns_limit_l_min -22
_diffrn_reflns_number 21658
_diffrn_reflns_theta_full 27.00
_diffrn_reflns_theta_max 27.00
_diffrn_reflns_theta_min 1.81
_exptl_absorpt_coefficient_mu 0.082
_exptl_absorpt_correction_T_max 0.9902
_exptl_absorpt_correction_T_min 0.9830
_exptl_absorpt_correction_type multi-scan
_exptl_absorpt_process_details 'SADABS; Sheldrick, 2004 [Sheldrick, G. M. (2004)]'
_exptl_crystal_colour colorless
_exptl_crystal_density_diffrn 1.273
_exptl_crystal_density_meas ?
_exptl_crystal_density_method .
_exptl_crystal_description block
_exptl_crystal_F_000 1104
_exptl_crystal_size_max 0.21
_exptl_crystal_size_mid 0.17
_exptl_crystal_size_min 0.12
_refine_diff_density_max 0.345
_refine_diff_density_min -0.286
_refine_diff_density_rms 0.055
_refine_ls_extinction_method none
_refine_ls_goodness_of_fit_ref 1.042
_refine_ls_hydrogen_treatment constr
_refine_ls_matrix_type full
_refine_ls_number_parameters 347
_refine_ls_number_reflns 5847
_refine_ls_number_restraints 0
_refine_ls_restrained_S_all 1.042
_refine_ls_R_factor_all 0.0627
_refine_ls_R_factor_gt 0.0522
_refine_ls_shift/su_max 0.000
_refine_ls_shift/su_mean 0.000
_refine_ls_structure_factor_coef Fsqd
_refine_ls_weighting_details 'calc w=1/[\s^2^(Fo^2^)+(0.0689P)^2^+1.1258P] where P=(Fo^2^+2Fc^2^)/3'
_refine_ls_weighting_scheme calc
_refine_ls_wR_factor_gt 0.1297
_refine_ls_wR_factor_ref 0.1381
_reflns_number_gt 4944
_reflns_number_total 5847
_reflns_threshold_expression >2sigma(I)
_cod_data_source_file C0CC04029K.TXT
_cod_data_source_block 1
_cod_depositor_comments
;
The following automatic conversions were performed:
'_symmetry_cell_setting' value 'Monoclinic' changed to 'monoclinic'
according to '/home/saulius/struct/CIF-dictionaries/cif_core.dic'
dictionary named 'cif_core.dic' version 2.4.1 from 2010-06-29.

Automatic conversion script
Id: cif_fix_enum 1527 2010-12-29 10:47:43Z saulius 
;
_cod_original_cell_volume 2684.9(10)
_cod_original_sg_symbol_H-M P2(1)/n
_cod_database_code 7105859

loop_
_symmetry_equiv_pos_as_xyz
'x, y, z'
'-x+1/2, y+1/2, -z+1/2'
'-x, -y, -z'
'x-1/2, -y-1/2, z-1/2'

loop_
_atom_site_label
_atom_site_type_symbol
_atom_site_fract_x
_atom_site_fract_y
_atom_site_fract_z
_atom_site_U_iso_or_equiv
_atom_site_adp_type
_atom_site_occupancy
_atom_site_symmetry_multiplicity
_atom_site_calc_flag
_atom_site_refinement_flags
_atom_site_disorder_assembly
_atom_site_disorder_group
C1 C 0.46859(10) 0.78186(15) 0.44114(9) 0.0212(3) Uani 1 1 d . . .
C2 C 0.53284(10) 0.68258(15) 0.41283(9) 0.0214(3) Uani 1 1 d . . .
C3 C 0.58331(11) 0.58794(16) 0.44867(9) 0.0242(3) Uani 1 1 d . . .
H3 H 0.5811 0.5766 0.5023 0.029 Uiso 1 1 calc R . .
C4 C 0.63737(11) 0.51003(16) 0.40331(10) 0.0275(4) Uani 1 1 d . . .
H4 H 0.6732 0.4447 0.4265 0.033 Uiso 1 1 calc R . .
C5 C 0.64001(11) 0.52599(16) 0.32444(10) 0.0269(4) Uani 1 1 d . . .
H5 H 0.6779 0.4719 0.2949 0.032 Uiso 1 1 calc R . .
C6 C 0.58786(11) 0.62015(16) 0.28819(9) 0.0248(3) Uani 1 1 d . . .
H6 H 0.5887 0.6305 0.2344 0.030 Uiso 1 1 calc R . .
C7 C 0.53506(10) 0.69762(15) 0.33385(9) 0.0212(3) Uani 1 1 d . . .
C8 C 0.47150(10) 0.80527(15) 0.31716(9) 0.0214(3) Uani 1 1 d . . .
C9 C 0.38405(10) 0.94873(16) 0.23482(9) 0.0237(3) Uani 1 1 d . . .
H9 H 0.3962 1.0203 0.2712 0.028 Uiso 1 1 calc R . .
C10 C 0.38961(11) 0.99993(17) 0.15361(9) 0.0265(4) Uani 1 1 d . . .
H10A H 0.4504 1.0397 0.1457 0.032 Uiso 1 1 calc R . .
H10B H 0.3828 0.9288 0.1170 0.032 Uiso 1 1 calc R . .
C11 C 0.31427(11) 1.09815(17) 0.13938(10) 0.0281(4) Uani 1 1 d . . .
H11A H 0.3176 1.1280 0.0860 0.034 Uiso 1 1 calc R . .
H11B H 0.3250 1.1726 0.1730 0.034 Uiso 1 1 calc R . .
C12 C 0.21818(11) 1.04510(17) 0.15394(9) 0.0258(4) Uani 1 1 d . . .
H12A H 0.1720 1.1134 0.1468 0.031 Uiso 1 1 calc R . .
H12B H 0.2044 0.9762 0.1170 0.031 Uiso 1 1 calc R . .
C13 C 0.21295(10) 0.99309(16) 0.23492(9) 0.0228(3) Uani 1 1 d . . .
H13 H 0.2213 1.0655 0.2714 0.027 Uiso 1 1 calc R . .
C14 C 0.28847(10) 0.89451(16) 0.25040(9) 0.0228(3) Uani 1 1 d . . .
H14A H 0.2854 0.8665 0.3042 0.027 Uiso 1 1 calc R . .
H14B H 0.2779 0.8190 0.2177 0.027 Uiso 1 1 calc R . .
C15 C 0.09427(10) 0.91200(15) 0.31874(9) 0.0207(3) Uani 1 1 d . . .
C16 C 0.01007(10) 0.83773(15) 0.33565(9) 0.0208(3) Uani 1 1 d . . .
C17 C -0.05544(11) 0.77867(15) 0.28983(9) 0.0233(3) Uani 1 1 d . . .
H17 H -0.0520 0.7812 0.2358 0.028 Uiso 1 1 calc R . .
C18 C -0.12647(11) 0.71551(16) 0.32651(10) 0.0258(4) Uani 1 1 d . . .
H18 H -0.1727 0.6745 0.2969 0.031 Uiso 1 1 calc R . .
C19 C -0.13113(11) 0.71129(16) 0.40559(10) 0.0262(4) Uani 1 1 d . . .
H19 H -0.1812 0.6689 0.4289 0.031 Uiso 1 1 calc R . .
C20 C -0.06361(11) 0.76817(16) 0.45165(9) 0.0240(3) Uani 1 1 d . . .
H20 H -0.0660 0.7636 0.5056 0.029 Uiso 1 1 calc R . .
C21 C 0.00684(10) 0.83142(15) 0.41514(9) 0.0204(3) Uani 1 1 d . . .
C22 C 0.09159(10) 0.89740(15) 0.44310(9) 0.0204(3) Uani 1 1 d . . .
C23 C 0.21005(10) 0.94841(15) 0.53188(8) 0.0195(3) Uani 1 1 d . . .
H23 H 0.2184 1.0304 0.5038 0.023 Uiso 1 1 calc R . .
C24 C 0.21702(10) 0.97339(16) 0.61741(8) 0.0216(3) Uani 1 1 d . . .
H24A H 0.2034 0.8939 0.6455 0.026 Uiso 1 1 calc R . .
H24B H 0.1711 1.0382 0.6320 0.026 Uiso 1 1 calc R . .
C25 C 0.31291(11) 1.02020(16) 0.63930(9) 0.0243(3) Uani 1 1 d . . .
H25A H 0.3254 1.1020 0.6132 0.029 Uiso 1 1 calc R . .
H25B H 0.3162 1.0352 0.6949 0.029 Uiso 1 1 calc R . .
C26 C 0.38523(11) 0.92226(16) 0.61695(9) 0.0229(3) Uani 1 1 d . . .
H26A H 0.3749 0.8420 0.6453 0.027 Uiso 1 1 calc R . .
H26B H 0.4470 0.9546 0.6309 0.027 Uiso 1 1 calc R . .
C27 C 0.38073(10) 0.89591(15) 0.53138(8) 0.0201(3) Uani 1 1 d . . .
H27 H 0.3967 0.9757 0.5034 0.024 Uiso 1 1 calc R . .
C28 C 0.28402(10) 0.85347(15) 0.50706(9) 0.0204(3) Uani 1 1 d . . .
H28A H 0.2816 0.8443 0.4509 0.024 Uiso 1 1 calc R . .
H28B H 0.2709 0.7691 0.5297 0.024 Uiso 1 1 calc R . .
C29 C 0.64624(13) 0.80237(19) 0.59968(11) 0.0378(4) Uani 1 1 d . . .
H29A H 0.6265 0.8914 0.6031 0.057 Uiso 1 1 calc R . .
H29B H 0.6634 0.7830 0.5471 0.057 Uiso 1 1 calc R . .
H29C H 0.6992 0.7887 0.6335 0.057 Uiso 1 1 calc R . .
C30 C 0.61496(17) 0.8728(2) 0.11114(15) 0.0582(7) Uani 1 1 d . . .
H30A H 0.6012 0.9393 0.1485 0.087 Uiso 1 1 calc R . .
H30B H 0.6091 0.9078 0.0596 0.087 Uiso 1 1 calc R . .
H30C H 0.6777 0.8420 0.1194 0.087 Uiso 1 1 calc R . .
N1 N 0.44782(9) 0.79622(13) 0.51210(7) 0.0214(3) Uani 1 1 d . . .
N2 N 0.43446(9) 0.85293(13) 0.38043(7) 0.0218(3) Uani 1 1 d . . .
N3 N 0.45317(9) 0.84855(13) 0.24786(7) 0.0237(3) Uani 1 1 d . . .
H3N H 0.4829 0.8168 0.2088 0.028 Uiso 1 1 calc R . .
N4 N 0.12294(9) 0.93450(13) 0.24853(7) 0.0224(3) Uani 1 1 d . . .
H4N H 0.0876 0.9140 0.2095 0.027 Uiso 1 1 calc R . .
N5 N 0.13908(9) 0.94842(13) 0.38187(7) 0.0212(3) Uani 1 1 d . . .
N6 N 0.11860(9) 0.89556(13) 0.51332(7) 0.0202(3) Uani 1 1 d . . .
O1 O 0.55328(8) 0.77154(11) 0.11966(7) 0.0276(3) Uani 1 1 d . . .
H1 H 0.5673 0.7124 0.0897 0.041 Uiso 1 1 calc R . .
O2 O 0.57321(9) 0.72120(13) 0.62199(7) 0.0351(3) Uani 1 1 d . . .
H2 H 0.5278 0.7330 0.5931 0.053 Uiso 1 1 calc R . .

loop_
_atom_site_aniso_label
_atom_site_aniso_U_11
_atom_site_aniso_U_22
_atom_site_aniso_U_33
_atom_site_aniso_U_23
_atom_site_aniso_U_13
_atom_site_aniso_U_12
C1 0.0161(7) 0.0243(8) 0.0230(8) 0.0003(6) -0.0009(6) -0.0013(6)
C2 0.0168(7) 0.0244(8) 0.0230(8) -0.0002(6) 0.0009(6) -0.0016(6)
C3 0.0210(8) 0.0280(9) 0.0237(8) 0.0027(6) 0.0003(6) -0.0005(6)
C4 0.0224(8) 0.0242(8) 0.0358(9) 0.0033(7) 0.0000(7) 0.0028(7)
C5 0.0224(8) 0.0258(8) 0.0326(9) -0.0045(7) 0.0040(7) 0.0019(7)
C6 0.0213(8) 0.0281(9) 0.0250(8) -0.0017(7) 0.0032(6) -0.0001(6)
C7 0.0160(7) 0.0245(8) 0.0229(8) -0.0001(6) 0.0006(6) -0.0028(6)
C8 0.0153(7) 0.0251(8) 0.0239(8) 0.0005(6) 0.0011(6) -0.0021(6)
C9 0.0195(7) 0.0290(9) 0.0225(8) 0.0021(6) 0.0016(6) 0.0026(6)
C10 0.0231(8) 0.0318(9) 0.0248(8) 0.0027(7) 0.0033(6) 0.0004(7)
C11 0.0267(8) 0.0301(9) 0.0275(9) 0.0075(7) 0.0025(7) 0.0004(7)
C12 0.0222(8) 0.0306(9) 0.0246(8) 0.0022(7) 0.0001(6) 0.0010(7)
C13 0.0180(7) 0.0305(9) 0.0199(8) 0.0004(6) 0.0001(6) -0.0006(6)
C14 0.0201(8) 0.0272(8) 0.0212(8) 0.0021(6) 0.0011(6) -0.0007(6)
C15 0.0167(7) 0.0210(8) 0.0243(8) -0.0001(6) -0.0003(6) 0.0035(6)
C16 0.0178(7) 0.0205(7) 0.0241(8) -0.0011(6) 0.0019(6) 0.0028(6)
C17 0.0224(8) 0.0242(8) 0.0231(8) -0.0032(6) -0.0020(6) 0.0017(6)
C18 0.0217(8) 0.0234(8) 0.0322(9) -0.0044(7) -0.0047(7) -0.0006(6)
C19 0.0202(8) 0.0245(8) 0.0338(9) 0.0019(7) 0.0022(6) -0.0018(6)
C20 0.0206(8) 0.0261(8) 0.0255(8) 0.0013(6) 0.0011(6) 0.0005(6)
C21 0.0183(7) 0.0209(7) 0.0220(8) -0.0015(6) -0.0011(6) 0.0022(6)
C22 0.0166(7) 0.0206(8) 0.0240(8) -0.0010(6) 0.0021(6) 0.0023(6)
C23 0.0173(7) 0.0221(8) 0.0190(7) 0.0000(6) 0.0012(6) -0.0001(6)
C24 0.0207(7) 0.0243(8) 0.0199(8) -0.0023(6) 0.0024(6) 0.0003(6)
C25 0.0238(8) 0.0292(8) 0.0200(8) -0.0050(6) -0.0009(6) -0.0009(7)
C26 0.0207(7) 0.0285(8) 0.0195(8) -0.0013(6) -0.0024(6) -0.0006(6)
C27 0.0181(7) 0.0235(8) 0.0187(7) 0.0016(6) 0.0009(6) -0.0002(6)
C28 0.0190(7) 0.0237(8) 0.0184(7) -0.0010(6) 0.0009(6) 0.0001(6)
C29 0.0383(10) 0.0378(11) 0.0371(10) 0.0000(8) -0.0114(8) 0.0033(8)
C30 0.0587(15) 0.0346(11) 0.0822(18) -0.0183(11) 0.0404(13) -0.0128(10)
N1 0.0170(6) 0.0273(7) 0.0199(6) -0.0003(5) 0.0007(5) 0.0003(5)
N2 0.0194(6) 0.0255(7) 0.0203(7) 0.0006(5) 0.0014(5) 0.0008(5)
N3 0.0208(7) 0.0318(8) 0.0186(7) 0.0017(5) 0.0027(5) 0.0037(6)
N4 0.0190(6) 0.0300(7) 0.0181(6) 0.0016(5) -0.0026(5) 0.0002(5)
N5 0.0189(6) 0.0257(7) 0.0189(6) 0.0008(5) -0.0001(5) 0.0013(5)
N6 0.0182(6) 0.0231(7) 0.0193(6) -0.0019(5) 0.0004(5) 0.0013(5)
O1 0.0298(6) 0.0281(6) 0.0252(6) -0.0051(5) 0.0070(5) 0.0002(5)
O2 0.0312(7) 0.0473(8) 0.0267(6) 0.0084(6) -0.0022(5) 0.0090(6)

loop_
_atom_type_symbol
_atom_type_description
_atom_type_scat_dispersion_real
_atom_type_scat_dispersion_imag
_atom_type_scat_source
C C 0.0033 0.0016 'International Tables Vol C Tables 4.2.6.8 and 6.1.1.4'
H H 0.0000 0.0000 'International Tables Vol C Tables 4.2.6.8 and 6.1.1.4'
N N 0.0061 0.0033 'International Tables Vol C Tables 4.2.6.8 and 6.1.1.4'
O O 0.0106 0.0060 'International Tables Vol C Tables 4.2.6.8 and 6.1.1.4'

loop_
_geom_angle_atom_site_label_1
_geom_angle_atom_site_label_2
_geom_angle_atom_site_label_3
_geom_angle
_geom_angle_site_symmetry_1
_geom_angle_site_symmetry_3
_geom_angle_publ_flag
N1 C1 N2 126.21(15) . . ?
N1 C1 C2 123.83(14) . . ?
N2 C1 C2 109.95(13) . . ?
C3 C2 C7 121.01(15) . . ?
C3 C2 C1 133.13(15) . . ?
C7 C2 C1 105.85(13) . . ?
C2 C3 C4 117.59(15) . . ?
C3 C4 C5 121.24(15) . . ?
C4 C5 C6 121.12(15) . . ?
C7 C6 C5 117.12(15) . . ?
C6 C7 C2 121.90(15) . . ?
C6 C7 C8 132.99(15) . . ?
C2 C7 C8 105.11(13) . . ?
N3 C8 N2 123.76(15) . . ?
N3 C8 C7 124.13(14) . . ?
N2 C8 C7 112.11(14) . . ?
N3 C9 C10 110.73(13) . . ?
N3 C9 C14 109.21(13) . . ?
C10 C9 C14 110.75(13) . . ?
C11 C10 C9 110.24(13) . . ?
C10 C11 C12 112.66(14) . . ?
C13 C12 C11 109.88(13) . . ?
N4 C13 C12 110.73(12) . . ?
N4 C13 C14 109.22(13) . . ?
C12 C13 C14 111.36(13) . . ?
C9 C14 C13 111.73(13) . . ?
N4 C15 N5 124.30(14) . . ?
N4 C15 C16 123.19(14) . . ?
N5 C15 C16 112.45(14) . . ?
C17 C16 C21 121.82(14) . . ?
C17 C16 C15 133.06(15) . . ?
C21 C16 C15 105.09(13) . . ?
C16 C17 C18 117.05(15) . . ?
C19 C18 C17 121.37(15) . . ?
C18 C19 C20 121.42(15) . . ?
C21 C20 C19 117.18(15) . . ?
C20 C21 C16 121.13(14) . . ?
C20 C21 C22 133.16(15) . . ?
C16 C21 C22 105.65(13) . . ?
N6 C22 N5 126.46(14) . . ?
N6 C22 C21 123.36(14) . . ?
N5 C22 C21 109.92(13) . . ?
N6 C23 C24 109.42(12) . . ?
N6 C23 C28 109.19(12) . . ?
C24 C23 C28 110.54(12) . . ?
C23 C24 C25 110.76(12) . . ?
C26 C25 C24 110.57(13) . . ?
C25 C26 C27 110.58(13) . . ?
N1 C27 C26 109.40(12) . . ?
N1 C27 C28 109.86(12) . . ?
C26 C27 C28 110.86(12) . . ?
C23 C28 C27 112.24(13) . . ?
C1 N1 C27 117.78(13) . . ?
C8 N2 C1 106.98(13) . . ?
C8 N3 C9 121.31(13) . . ?
C15 N4 C13 121.01(13) . . ?
C15 N5 C22 106.72(13) . . ?
C22 N6 C23 118.11(13) . . ?

loop_
_geom_bond_atom_site_label_1
_geom_bond_atom_site_label_2
_geom_bond_distance
_geom_bond_site_symmetry_2
_geom_bond_publ_flag
C1 N1 1.294(2) . ?
C1 N2 1.389(2) . ?
C1 C2 1.490(2) . ?
C2 C3 1.384(2) . ?
C2 C7 1.396(2) . ?
C3 C4 1.391(2) . ?
C4 C5 1.395(2) . ?
C5 C6 1.396(2) . ?
C6 C7 1.381(2) . ?
C7 C8 1.488(2) . ?
C8 N3 1.323(2) . ?
C8 N2 1.337(2) . ?
C9 N3 1.472(2) . ?
C9 C10 1.526(2) . ?
C9 C14 1.532(2) . ?
C10 C11 1.525(2) . ?
C11 C12 1.531(2) . ?
C12 C13 1.525(2) . ?
C13 N4 1.471(2) . ?
C13 C14 1.533(2) . ?
C15 N4 1.326(2) . ?
C15 N5 1.337(2) . ?
C15 C16 1.486(2) . ?
C16 C17 1.388(2) . ?
C16 C21 1.398(2) . ?
C17 C18 1.393(2) . ?
C18 C19 1.391(2) . ?
C19 C20 1.401(2) . ?
C20 C21 1.385(2) . ?
C21 C22 1.495(2) . ?
C22 N6 1.290(2) . ?
C22 N5 1.391(2) . ?
C23 N6 1.4769(19) . ?
C23 C24 1.526(2) . ?
C23 C28 1.534(2) . ?
C24 C25 1.527(2) . ?
C25 C26 1.526(2) . ?
C26 C27 1.528(2) . ?
C27 N1 1.474(2) . ?
C27 C28 1.535(2) . ?
C29 O2 1.421(2) . ?
C30 O1 1.401(2) . ?
